data_1561289
loop_
_publ_author_name
'Wang, Duo-Zhi'
'Wang, Xin-Fang'
'Du, Jia-Qiang'
'Dong, Jun-Liang'
'Xie, Fei'

_publ_section_title
;
 2-(hydroxymethyl)-1H-benzo[d]imidazole-5-carboxylic acid as linker for
 Co(II)/Ni(II)/Cu(II) coordination polymers: Synthesis, structures and
 properties
;
_journal_name_full 'Journal of Solid State Chemistry'
_journal_page_first 728
_journal_page_last 736
_journal_paper_doi 10.1016/j.jssc.2017.12.007
_journal_volume 258
_journal_year 2018
_chemical_formula_sum 'C18 H18 Cu2 F6 N4 O8 Si'
_chemical_formula_weight 687.53
_space_group_crystal_system monoclinic
_space_group_IT_number 14
_space_group_name_Hall '-P 2ybc'
_space_group_name_H-M_alt 'P 1 21/c 1'
_atom_sites_solution_hydrogens mixed
_cell_angle_alpha 90
_cell_angle_beta 96.69(2)
_cell_angle_gamma 90
_cell_formula_units_Z 2
_cell_length_a 13.203(16)
_cell_length_b 10.160(12)
_cell_length_c 7.970(10)
_cell_measurement_reflns_used 465
_cell_measurement_temperature 296(2)
_cell_measurement_theta_max 19.88
_cell_measurement_theta_min 2.54
_cell_volume 1062(2)
_computing_structure_refinement 'SHELXL-2014/7 (Sheldrick, 2014)'
_diffrn_ambient_temperature 296(2)
_diffrn_measured_fraction_theta_full 0.999
_diffrn_measured_fraction_theta_max 0.999
_diffrn_measurement_device_type CCD
_diffrn_measurement_method 'phi and omega scans'
_diffrn_radiation_type MoK\a
_diffrn_radiation_wavelength 0.71073
_diffrn_reflns_av_R_equivalents 0.1824
_diffrn_reflns_av_unetI/netI 0.1862
_diffrn_reflns_Laue_measured_fraction_full 0.999
_diffrn_reflns_Laue_measured_fraction_max 0.999
_diffrn_reflns_limit_h_max 15
_diffrn_reflns_limit_h_min -11
_diffrn_reflns_limit_k_max 12
_diffrn_reflns_limit_k_min -12
_diffrn_reflns_limit_l_max 9
_diffrn_reflns_limit_l_min -9
_diffrn_reflns_number 4961
_diffrn_reflns_point_group_measured_fraction_full 0.999
_diffrn_reflns_point_group_measured_fraction_max 0.999
_diffrn_reflns_theta_full 24.992
_diffrn_reflns_theta_max 24.992
_diffrn_reflns_theta_min 1.553
_exptl_absorpt_coefficient_mu 2.173
_exptl_absorpt_correction_type multi-scan
_exptl_absorpt_process_details sadabs
_exptl_crystal_colour blue
_exptl_crystal_density_diffrn 2.150
_exptl_crystal_description Block
_exptl_crystal_F_000 688
_exptl_crystal_size_max 0.220
_exptl_crystal_size_mid 0.200
_exptl_crystal_size_min 0.180
_exptl_transmission_factor_max 0.864
_exptl_transmission_factor_min 0.864
_refine_diff_density_max 0.558
_refine_diff_density_min -0.813
_refine_diff_density_rms 0.135
_refine_ls_extinction_coef .
_refine_ls_extinction_method none
_refine_ls_goodness_of_fit_ref 0.991
_refine_ls_hydrogen_treatment mixed
_refine_ls_matrix_type full
_refine_ls_number_parameters 187
_refine_ls_number_reflns 1864
_refine_ls_number_restraints 4
_refine_ls_restrained_S_all 0.991
_refine_ls_R_factor_all 0.1214
_refine_ls_R_factor_gt 0.0691
_refine_ls_shift/su_max 0.000
_refine_ls_shift/su_mean 0.000
_refine_ls_structure_factor_coef Fsqd
_refine_ls_weighting_details 'w=1/[\s^2^(Fo^2^)+(0.0560P)^2^] where P=(Fo^2^+2Fc^2^)/3'
_refine_ls_weighting_scheme calc
_refine_ls_wR_factor_gt 0.1488
_refine_ls_wR_factor_ref 0.1729
_reflns_Friedel_coverage 0.000
_reflns_Friedel_fraction_full .
_reflns_Friedel_fraction_max .
_reflns_number_gt 875
_reflns_number_total 1864
_reflns_threshold_expression 'I > 2\s(I)'
_cod_data_source_file 5.cif
_cod_data_source_block 5
_cod_original_sg_symbol_H-M 'P 21/c'
_cod_database_code 1561289
_shelx_space_group_comment
;
The symmetry employed for this shelxl refinement is uniquely defined
by the following loop, which should always be used as a source of
symmetry information in preference to the above space-group names.
They are only intended as comments.
;
_shelx_estimated_absorpt_t_min 0.646
_shelx_estimated_absorpt_t_max 0.696

loop_
_space_group_symop_operation_xyz
'x, y, z'
'-x, y+1/2, -z+1/2'
'-x, -y, -z'
'x, -y-1/2, z-1/2'

loop_
_atom_site_label
_atom_site_type_symbol
_atom_site_fract_x
_atom_site_fract_y
_atom_site_fract_z
_atom_site_U_iso_or_equiv
_atom_site_adp_type
_atom_site_occupancy
_atom_site_site_symmetry_order
_atom_site_calc_flag
_atom_site_refinement_flags_posn
_atom_site_refinement_flags_adp
_atom_site_refinement_flags_occupancy
_atom_site_disorder_assembly
_atom_site_disorder_group
C1 C 0.3759(7) 0.7442(9) 0.5028(10) 0.038(2) Uani 1 1 d . . . . .
C2 C 0.4795(7) 0.7609(9) 0.5933(10) 0.035(2) Uani 1 1 d . . . . .
C3 C 0.5125(7) 0.8872(9) 0.6499(11) 0.040(2) Uani 1 1 d . . . . .
H3 H 0.4677 0.9577 0.6308 0.048 Uiso 1 1 calc R U . . .
C4 C 0.6057(7) 0.9091(9) 0.7300(11) 0.040(2) Uani 1 1 d . . . . .
H4 H 0.6259 0.9937 0.7635 0.048 Uiso 1 1 calc R U . . .
C5 C 0.6715(7) 0.8037(9) 0.7621(10) 0.035(2) Uani 1 1 d . . . . .
C6 C 0.6398(7) 0.6771(9) 0.7079(10) 0.035(2) Uani 1 1 d . . . . .
C7 C 0.5459(6) 0.6544(9) 0.6220(10) 0.033(2) Uani 1 1 d . . . . .
H7 H 0.5268 0.5706 0.5836 0.039 Uiso 1 1 calc R U . . .
C8 C 0.7918(7) 0.6625(9) 0.8444(10) 0.035(2) Uani 1 1 d . . . . .
C9 C 0.8873(7) 0.6058(8) 0.9214(11) 0.038(2) Uani 1 1 d . . . . .
H9A H 0.9444 0.6465 0.8750 0.046 Uiso 1 1 calc R U . . .
H9B H 0.8951 0.6207 1.0425 0.046 Uiso 1 1 calc R U . . .
Cu1 Cu 0.24535(9) 0.59410(11) 0.25920(14) 0.0417(4) Uani 1 1 d . . . . .
F1 F 1.0096(5) 0.6469(5) 0.5922(7) 0.0695(18) Uani 1 1 d . . . . .
F2 F 1.0211(4) 0.4261(5) 0.6899(6) 0.0524(15) Uani 1 1 d . . . . .
F3 F 0.8754(4) 0.4995(6) 0.5136(7) 0.0611(17) Uani 1 1 d . . . . .
N1 N 0.7665(6) 0.7914(8) 0.8490(8) 0.041(2) Uani 1 1 d . . . . .
H1 H 0.8032 0.8537 0.8973 0.049 Uiso 1 1 calc R U . . .
N2 N 0.7194(6) 0.5915(7) 0.7615(9) 0.040(2) Uani 1 1 d . . . . .
O1 O 0.3127(5) 0.8354(6) 0.5123(8) 0.0470(17) Uani 1 1 d . . . . .
O2 O 0.3588(5) 0.6363(6) 0.4231(7) 0.0408(15) Uani 1 1 d . . . . .
O3 O 0.1788(7) 0.7630(8) 0.2752(10) 0.067(2) Uani 1 1 d D . . . .
H1W H 0.205(8) 0.801(11) 0.366(9) 0.100 Uiso 1 1 d D U . . .
H2W H 0.134(7) 0.789(12) 0.197(10) 0.100 Uiso 1 1 d D U . . .
O4 O 0.8852(5) 0.4667(6) 0.8863(8) 0.0419(16) Uani 1 1 d D . . . .
H1O H 0.842(5) 0.412(7) 0.857(11) 0.050 Uiso 1 1 d D U . . .
Si1 Si 1.0000 0.5000 0.5000 0.0387(9) Uani 1 2 d S . P . .

loop_
_atom_site_aniso_label
_atom_site_aniso_U_11
_atom_site_aniso_U_22
_atom_site_aniso_U_33
_atom_site_aniso_U_23
_atom_site_aniso_U_13
_atom_site_aniso_U_12
C1 0.033(5) 0.040(6) 0.041(5) 0.006(5) 0.007(4) 0.006(6)
C2 0.035(5) 0.042(6) 0.031(4) 0.006(4) 0.010(4) 0.000(5)
C3 0.036(5) 0.035(6) 0.049(5) -0.002(5) 0.010(4) 0.007(5)
C4 0.041(6) 0.029(5) 0.052(5) -0.003(4) 0.015(5) 0.003(5)
C5 0.029(5) 0.040(6) 0.037(5) -0.003(4) 0.007(4) -0.008(5)
C6 0.032(5) 0.033(5) 0.042(5) -0.007(4) 0.010(4) -0.002(5)
C7 0.029(5) 0.028(5) 0.042(5) -0.004(4) 0.009(4) -0.001(5)
C8 0.034(5) 0.042(6) 0.027(4) -0.004(4) -0.001(4) -0.002(5)
C9 0.032(5) 0.035(5) 0.045(5) -0.002(4) -0.002(4) 0.011(5)
Cu1 0.0335(7) 0.0384(7) 0.0516(7) -0.0020(6) -0.0011(5) 0.0038(6)
F1 0.083(5) 0.049(3) 0.075(4) -0.013(3) 0.000(4) 0.014(4)
F2 0.036(3) 0.071(4) 0.051(3) 0.010(3) 0.008(2) 0.014(3)
F3 0.030(3) 0.085(4) 0.068(4) 0.029(3) 0.005(3) 0.012(4)
N1 0.042(5) 0.044(5) 0.036(4) -0.006(4) 0.000(4) -0.013(5)
N2 0.037(5) 0.037(5) 0.047(4) -0.010(4) 0.009(4) -0.003(4)
O1 0.030(4) 0.043(4) 0.067(4) -0.004(3) 0.000(3) 0.016(4)
O2 0.031(4) 0.039(4) 0.053(4) 0.007(3) 0.004(3) 0.012(4)
O3 0.065(6) 0.048(5) 0.079(6) -0.013(4) -0.027(4) 0.020(5)
O4 0.035(4) 0.041(4) 0.047(4) -0.002(3) -0.004(3) -0.003(4)
Si1 0.032(2) 0.039(2) 0.045(2) 0.0008(17) 0.0055(17) 0.008(2)

loop_
_atom_type_symbol
_atom_type_description
_atom_type_scat_dispersion_real
_atom_type_scat_dispersion_imag
_atom_type_scat_source
C C 0.0033 0.0016 'International Tables Vol C Tables 4.2.6.8 and 6.1.1.4'
H H 0.0000 0.0000 'International Tables Vol C Tables 4.2.6.8 and 6.1.1.4'
N N 0.0061 0.0033 'International Tables Vol C Tables 4.2.6.8 and 6.1.1.4'
O O 0.0106 0.0060 'International Tables Vol C Tables 4.2.6.8 and 6.1.1.4'
Cu Cu 0.3201 1.2651 'International Tables Vol C Tables 4.2.6.8 and 6.1.1.4'
F F 0.0171 0.0103 'International Tables Vol C Tables 4.2.6.8 and 6.1.1.4'
Si Si 0.0817 0.0704 'International Tables Vol C Tables 4.2.6.8 and 6.1.1.4'

loop_
_geom_angle_atom_site_label_1
_geom_angle_atom_site_label_2
_geom_angle_atom_site_label_3
_geom_angle
_geom_angle_site_symmetry_1
_geom_angle_site_symmetry_3
O1 C1 O2 125.8(9) . .
O1 C1 C2 118.0(9) . .
O2 C1 C2 116.2(9) . .
C7 C2 C3 119.2(9) . .
C7 C2 C1 121.2(9) . .
C3 C2 C1 119.5(9) . .
C4 C3 C2 122.4(9) . .
C4 C3 H3 118.8 . .
C2 C3 H3 118.8 . .
C3 C4 C5 118.9(9) . .
C3 C4 H4 120.6 . .
C5 C4 H4 120.6 . .
N1 C5 C4 133.2(9) . .
N1 C5 C6 107.2(9) . .
C4 C5 C6 119.6(8) . .
C7 C6 N2 131.1(9) . .
C7 C6 C5 122.0(9) . .
N2 C6 C5 106.9(8) . .
C6 C7 C2 117.9(9) . .
C6 C7 H7 121.0 . .
C2 C7 H7 121.0 . .
N2 C8 N1 112.2(9) . .
N2 C8 C9 122.6(8) . .
N1 C8 C9 125.2(9) . .
O4 C9 C8 108.0(8) . .
O4 C9 H9A 110.1 . .
C8 C9 H9A 110.1 . .
O4 C9 H9B 110.1 . .
C8 C9 H9B 110.1 . .
H9A C9 H9B 108.4 . .
O2 Cu1 O3 94.7(3) . .
O2 Cu1 N2 95.6(3) . 3_666
O3 Cu1 N2 166.9(4) . 3_666
O2 Cu1 O4 171.0(2) . 3_666
O3 Cu1 O4 86.9(3) . 3_666
N2 Cu1 O4 81.6(3) 3_666 3_666
O2 Cu1 O1 99.2(2) . 4_575
O3 Cu1 O1 90.2(3) . 4_575
N2 Cu1 O1 96.1(3) 3_666 4_575
O4 Cu1 O1 89.6(2) 3_666 4_575
C8 N1 C5 106.8(8) . .
C8 N1 H1 126.6 . .
C5 N1 H1 126.6 . .
C8 N2 C6 106.8(7) . .
C8 N2 Cu1 114.0(6) . 3_666
C6 N2 Cu1 139.1(6) . 3_666
C1 O1 Cu1 126.2(5) . 4_576
C1 O2 Cu1 127.6(6) . .
Cu1 O3 H1W 108(8) . .
Cu1 O3 H2W 121(9) . .
H1W O3 H2W 131(10) . .
C9 O4 Cu1 113.6(6) . 3_666
C9 O4 H1O 137(7) . .
Cu1 O4 H1O 28(7) 3_666 .
F1 Si1 F1 180.0(4) 3_766 .
F1 Si1 F3 89.9(3) 3_766 3_766
F1 Si1 F3 90.1(3) . 3_766
F1 Si1 F3 90.1(3) 3_766 .
F1 Si1 F3 89.9(3) . .
F3 Si1 F3 180.0 3_766 .
F1 Si1 F2 89.6(3) 3_766 .
F1 Si1 F2 90.4(3) . .
F3 Si1 F2 89.9(2) 3_766 .
F3 Si1 F2 90.1(2) . .
F1 Si1 F2 90.4(3) 3_766 3_766
F1 Si1 F2 89.6(3) . 3_766
F3 Si1 F2 90.1(2) 3_766 3_766
F3 Si1 F2 89.9(2) . 3_766
F2 Si1 F2 180.0(4) . 3_766

loop_
_geom_bond_atom_site_label_1
_geom_bond_atom_site_label_2
_geom_bond_distance
_geom_bond_site_symmetry_2
C1 O1 1.255(10) .
C1 O2 1.274(10) .
C1 C2 1.481(13) .
C2 C7 1.395(12) .
C2 C3 1.411(12) .
C3 C4 1.337(13) .
C3 H3 0.9300 .
C4 C5 1.384(12) .
C4 H4 0.9300 .
C5 N1 1.365(11) .
C5 C6 1.405(12) .
C6 C7 1.364(12) .
C6 N2 1.392(11) .
C7 H7 0.9300 .
C8 N2 1.313(11) .
C8 N1 1.353(11) .
C8 C9 1.456(12) .
C9 O4 1.440(10) .
C9 H9A 0.9700 .
C9 H9B 0.9700 .
Cu1 O2 1.918(7) .
Cu1 O3 1.939(8) .
Cu1 N2 1.954(8) 3_666
Cu1 O4 2.057(7) 3_666
Cu1 O1 2.363(6) 4_575
F1 Si1 1.662(6) .
F2 Si1 1.683(5) .
F3 Si1 1.662(6) .
N1 H1 0.8600 .
N2 Cu1 1.954(8) 3_666
O1 Cu1 2.363(6) 4_576
O3 H1W 0.85(2) .
O3 H2W 0.85(2) .
O4 Cu1 2.057(7) 3_666
O4 H1O 0.81(2) .
Si1 F1 1.662(6) 3_766
Si1 F3 1.662(6) 3_766
Si1 F2 1.684(5) 3_766

loop_
_geom_hbond_atom_site_label_D
_geom_hbond_atom_site_label_H
_geom_hbond_atom_site_label_A
_geom_hbond_distance_DH
_geom_hbond_distance_HA
_geom_hbond_distance_DA
_geom_hbond_angle_DHA
_geom_hbond_site_symmetry_A
C7 H7 O2 0.93 2.59 3.247(11) 127.8 3_666
C9 H9A F1 0.97 2.50 3.264(10) 135.0 .
C9 H9B F2 0.97 2.33 3.207(11) 149.4 3_767
N1 H1 F2 0.86 2.60 3.168(9) 124.1 2_756
N1 H1 F3 0.86 1.95 2.804(9) 175.0 4_576
O3 H1W O1 0.85(2) 1.77(6) 2.542(10) 149(11) .
O3 H2W F1 0.85(2) 1.87(5) 2.682(10) 159(12) 4_475
O4 H1O O1 0.81(2) 2.52(7) 3.122(9) 132(8) 2_646
O4 H1O O3 0.81(2) 2.07(6) 2.750(10) 142(9) 3_666

loop_
_geom_torsion_atom_site_label_1
_geom_torsion_atom_site_label_2
_geom_torsion_atom_site_label_3
_geom_torsion_atom_site_label_4
_geom_torsion
_geom_torsion_site_symmetry_1
_geom_torsion_site_symmetry_2
_geom_torsion_site_symmetry_3
_geom_torsion_site_symmetry_4
O1 C1 C2 C7 165.0(7) . . . .
O2 C1 C2 C7 -14.3(12) . . . .
O1 C1 C2 C3 -15.8(12) . . . .
O2 C1 C2 C3 164.9(7) . . . .
C7 C2 C3 C4 0.3(13) . . . .
C1 C2 C3 C4 -178.9(8) . . . .
C2 C3 C4 C5 -1.6(13) . . . .
C3 C4 C5 N1 -174.7(9) . . . .
C3 C4 C5 C6 1.0(12) . . . .
N1 C5 C6 C7 177.6(7) . . . .
C4 C5 C6 C7 0.9(12) . . . .
N1 C5 C6 N2 -1.5(9) . . . .
C4 C5 C6 N2 -178.2(7) . . . .
N2 C6 C7 C2 176.8(8) . . . .
C5 C6 C7 C2 -2.1(12) . . . .
C3 C2 C7 C6 1.6(11) . . . .
C1 C2 C7 C6 -179.3(7) . . . .
N2 C8 C9 O4 0.9(11) . . . .
N1 C8 C9 O4 -179.2(7) . . . .
N2 C8 N1 C5 -0.4(9) . . . .
C9 C8 N1 C5 179.8(7) . . . .
C4 C5 N1 C8 177.2(9) . . . .
C6 C5 N1 C8 1.1(9) . . . .
N1 C8 N2 C6 -0.6(9) . . . .
C9 C8 N2 C6 179.3(7) . . . .
N1 C8 N2 Cu1 177.0(5) . . . 3_666
C9 C8 N2 Cu1 -3.1(10) . . . 3_666
C7 C6 N2 C8 -177.8(9) . . . .
C5 C6 N2 C8 1.3(9) . . . .
C7 C6 N2 Cu1 5.6(15) . . . 3_666
C5 C6 N2 Cu1 -175.4(6) . . . 3_666
O2 C1 O1 Cu1 114.2(8) . . . 4_576
C2 C1 O1 Cu1 -64.9(10) . . . 4_576
O1 C1 O2 Cu1 13.9(12) . . . .
C2 C1 O2 Cu1 -167.0(5) . . . .
C8 C9 O4 Cu1 1.6(8) . . . 3_666
